data_9002342
loop_
_publ_author_name
'Friedrich, A.'
'Wildner, M.'
'Tillmanns, E.'
'Merz, P. L.'

_publ_section_title
;
 Crystal chemistry of the new mineral brandholzite, Mg(H2O)6[Sb(OH)6]2,
 and of the synthetic analogues M(H2O)6[Sb(OH)6]2 (Me=Mg,Co)
;
_journal_name_full 'American Mineralogist'
_journal_page_first 593
_journal_page_last 599
_journal_volume 85
_journal_year 2000
_chemical_formula_sum 'H24 Mg O18 Sb2'
_chemical_name_mineral Brandholzite
_space_group_IT_number 143
_symmetry_space_group_name_Hall 'P 3'
_symmetry_space_group_name_H-M 'P 3'
_cell_angle_alpha 90
_cell_angle_beta 90
_cell_angle_gamma 120
_cell_length_a 16.119
_cell_length_b 16.119
_cell_length_c 9.868
_cell_formula_units_Z 6
_cell_volume 2220.424
_database_code_amcsd 0002426
_exptl_crystal_density_diffrn 2.602
_cod_original_formula_sum 'Sb2 Mg H24 O18'
_cod_database_code 9002342

loop_
_space_group_symop_operation_xyz
x,y,z
-y,x-y,z
-x+y,-x,z

loop_
_atom_site_label
_atom_site_fract_x
_atom_site_fract_y
_atom_site_fract_z
_atom_site_U_iso_or_equiv
Sb1 0.00000 0.00000 0.00000 0.01090
Sb2 0.66667 0.33333 -0.08211 0.01070
Sb3 0.33333 0.66667 0.00883 0.01040
Sb4 0.00000 0.00000 0.49757 0.01030
Sb5 0.66667 0.33333 0.42305 0.01010
Sb6 0.33333 0.66667 0.50490 0.01000
Sb7 0.32739 -0.00737 0.47077 0.01130
Sb8 0.66781 0.00662 0.45371 0.01080
Mg1 0.33825 0.00882 -0.03108 0.01420
Mg2 0.66274 -0.00884 -0.04466 0.01490
H21 0.52800 0.29700 0.55500 0.03700
H22 0.57500 0.18500 0.32800 0.03700
H23 0.27100 0.51300 0.60700 0.03700
H24 0.36000 0.80600 0.37500 0.03700
H25 0.28600 0.09600 0.35600 0.03700
H26 0.42900 0.14900 0.55800 0.03700
H27 0.47400 0.02500 0.34900 0.03700
H28 0.36300 -0.11000 0.59700 0.03700
H29 0.22100 -0.14500 0.35800 0.03700
H30 0.19800 -0.04600 0.59500 0.03700
H31 0.56800 0.05000 0.57300 0.03700
H32 0.70400 0.14500 0.30800 0.03700
H33 0.81200 0.11600 0.57200 0.03700
H34 0.76900 -0.04200 0.35600 0.03700
H35 0.64300 -0.13400 0.58100 0.03700
H36 0.51400 -0.09600 0.36600 0.03700
H01 0.01700 0.09900 -0.18700 0.03700
H02 0.10100 0.10000 0.18100 0.03700
H03 0.57300 0.23900 -0.26300 0.03700
H04 0.67200 0.23900 0.08500 0.03700
H05 0.32900 0.57100 0.19600 0.03700
H06 0.33700 0.77100 -0.18200 0.03700
H071 0.33000 0.15000 -0.12200 0.03700
H072 0.33900 0.11800 -0.22200 0.03700
H081 0.46400 0.16900 0.07400 0.03700
H082 0.43300 0.10400 0.17800 0.03700
H091 0.44700 0.01000 -0.22800 0.03700
H092 0.49500 0.09000 -0.15300 0.03700
H101 0.34900 -0.08900 0.16900 0.03700
H102 0.36300 -0.12600 0.04000 0.03700
H111 0.23300 -0.10100 -0.25000 0.03700
H112 0.20500 -0.14600 -0.13100 0.03700
H121 0.17800 -0.02300 0.05100 0.03700
H122 0.22800 -0.00300 0.17000 0.03700
H131 0.52900 0.01200 0.04200 0.03700
H132 0.56800 0.00900 0.15300 0.03700
H141 0.67100 0.10600 -0.22900 0.03700
H142 0.68700 0.15400 -0.11400 0.03700
H151 0.81800 0.06000 0.08900 0.03700
H152 0.76500 0.08700 0.15600 0.03700
H161 0.77500 0.00900 -0.24400 0.03700
H162 0.79500 -0.04500 -0.15500 0.03700
H171 0.57600 -0.16200 0.08600 0.03700
H172 0.65400 -0.10900 0.16500 0.03700
H181 0.50000 -0.13600 -0.15800 0.03700
H182 0.55200 -0.10700 -0.25000 0.03700
H19 0.03300 0.13200 0.37200 0.03700
H20 0.15600 0.09600 0.59900 0.03700
O1 0.03350 0.11440 -0.11070 0.01760
O2 0.11320 0.08350 0.11230 0.01860
O3 0.58220 0.22040 -0.19390 0.01720
O4 0.69620 0.24940 0.02830 0.01700
O5 0.30490 0.55430 0.12050 0.01750
O6 0.36350 0.78050 -0.10210 0.01760
O7 0.31470 0.09830 -0.15310 0.02410
O8 0.43110 0.11570 0.09420 0.02770
O9 0.45320 0.03330 -0.15050 0.02040
O10 0.36260 -0.08450 0.08610 0.02080
O11 0.25170 -0.10620 -0.15340 0.02260
O12 0.22270 -0.02060 0.08690 0.02230
O13 0.57620 0.01900 0.07840 0.02330
O14 0.69140 0.11070 -0.15700 0.02070
O15 0.77820 0.07750 0.07510 0.01950
O16 0.75470 -0.02770 -0.17090 0.02180
O17 0.63280 -0.12660 0.07060 0.02310
O18 0.55240 -0.09820 -0.16730 0.02810
O19 0.06480 0.11410 0.37700 0.01570
O20 0.11350 0.04110 0.61270 0.01660
O21 0.55220 0.26930 0.54240 0.01540
O22 0.62180 0.21890 0.30760 0.01730
O23 0.26480 0.55220 0.61890 0.01740
O24 0.39460 0.78090 0.38440 0.01600
O25 0.26070 0.04070 0.35240 0.01930
O26 0.37400 0.11000 0.58070 0.01660
O27 0.44350 0.05640 0.35560 0.01630
O28 0.39650 -0.05100 0.59010 0.01820
O29 0.28030 -0.12360 0.35750 0.01830
O30 0.21170 -0.07340 0.58600 0.01730
O31 0.62150 0.07470 0.57320 0.01770
O32 0.73430 0.11900 0.33350 0.01640
O33 0.78420 0.05950 0.56790 0.01650
O34 0.71000 -0.06520 0.33900 0.01690
O35 0.60740 -0.10730 0.57510 0.01670
O36 0.55000 -0.04130 0.34560 0.01530

loop_
_cod_related_entry_id
_cod_related_entry_database
_cod_related_entry_code
1 AMCSD 0002426
